data_2106878
loop_
_publ_author_name
'Andersson, J.'
'Bosson, B.'

_publ_section_title
;
 Thallium(I) thiosulphate
;
_journal_name_full 'Acta Crystallographica B (24,1968-38,1982)'
_journal_page_first 2225
_journal_page_last 2227
_journal_volume 32
_journal_year 1976
_chemical_formula_sum 'O3 S2 Tl2'
_chemical_name_systematic 'Tl2 (S2 O3)'
_space_group_IT_number 62
_symmetry_space_group_name_Hall '-P 2ac 2n'
_symmetry_space_group_name_H-M 'P n m a'
_cell_angle_alpha 90
_cell_angle_beta 90
_cell_angle_gamma 90
_cell_formula_units_Z 4
_cell_length_a 8.433
_cell_length_b 6.184
_cell_length_c 10.911
_cell_volume 569.005
_citation_journal_id_ASTM ACBCAR
_cod_data_source_file Andersson_ACBCAR_1976_1351.cif
_cod_data_source_block O3S2Tl2
_cod_original_cell_volume 569.0051
_cod_database_code 2106878

loop_
_symmetry_equiv_pos_as_xyz
x,y,z
-x+1/2,-y,z+1/2
x+1/2,-y+1/2,-z+1/2
-x,y+1/2,-z
-x,-y,-z
x-1/2,y,-z-1/2
-x-1/2,y-1/2,z-1/2
x,-y-1/2,z

loop_
_atom_site_label
_atom_site_type_symbol
_atom_site_fract_x
_atom_site_fract_y
_atom_site_fract_z
_atom_site_occupancy
_atom_site_U_iso_or_equiv
O1 O-2 0.281 0.25 0.431 1 0.0
O2 O-2 0.038 0.25 0.549 0.5 0.0
Tl2 Tl+1 -0.0224 0.25 0.3047 1 0.0
S2 S-2 0.038 0.25 0.594 0.5 0.0
O3 O-2 0.323 0.032 0.627 0.75 0.0
S3 S-2 0.323 0.032 0.627 0.25 0.0
S1 S+6 0.241 0.25 0.564 1 0.0
Tl1 Tl+1 0.6682 0.25 0.6055 1 0.0
